data_1564137
loop_
_publ_author_name
'Berti, Beatrice'
'Bortoluzzi, Marco'
'Ceriotti, Alessandro'
'Cesari, Cristiana'
'Femoni, Cristina'
'Carmela Iapalucci, Maria'
'Zacchini, Stefano'

_publ_section_title
;
 Further insights into platinum carbonyl Chini clusters
;
_journal_name_full 'Inorganica Chimica Acta'
_journal_page_first 119904
_journal_paper_doi 10.1016/j.ica.2020.119904
_journal_volume 512
_journal_year 2020
_chemical_formula_sum 'C84 H54 O36 P2 Pt18'
_chemical_formula_weight 5212.83
_space_group_crystal_system triclinic
_space_group_IT_number 2
_space_group_name_Hall '-P 1'
_space_group_name_H-M_alt 'P -1'
_atom_sites_solution_hydrogens geom
_audit_creation_method SHELXL-2014/7
_cell_angle_alpha 86.467(3)
_cell_angle_beta 80.733(4)
_cell_angle_gamma 75.850(3)
_cell_formula_units_Z 1
_cell_length_a 9.417(3)
_cell_length_b 15.135(5)
_cell_length_c 18.573(6)
_cell_measurement_reflns_used 3473
_cell_measurement_temperature 100(2)
_cell_measurement_theta_max 25.476
_cell_measurement_theta_min 2.5935
_cell_volume 2532.6(14)
_computing_cell_refinement 'APEX2 (Bruker AXS, 2006)'
_computing_data_collection 'APEX2 (Bruker AXS, 2006)'
_computing_data_reduction 'SAINT (Bruker AXS, 2004)'
_computing_molecular_graphics 'SCHAKAL99 (Keller, 1999)'
_computing_publication_material 'XCIF (Bruker AXS, 2001)'
_computing_structure_refinement 'SHELXL-2014/7 (Sheldrick, 2014)'
_computing_structure_solution 'SHELXL-2014/7 (Sheldrick, 2014)'
_diffrn_ambient_temperature 100(2)
_diffrn_measured_fraction_theta_full 0.994
_diffrn_measured_fraction_theta_max 0.994
_diffrn_measurement_device_type 'CCD area detector'
_diffrn_measurement_method 'phi and omega scans'
_diffrn_radiation_monochromator graphite
_diffrn_radiation_source 'fine-focus sealed tube'
_diffrn_radiation_type MoK\a
_diffrn_radiation_wavelength 0.71073
_diffrn_reflns_av_R_equivalents 0.1052
_diffrn_reflns_av_unetI/netI 0.1309
_diffrn_reflns_Laue_measured_fraction_full 0.994
_diffrn_reflns_Laue_measured_fraction_max 0.994
_diffrn_reflns_limit_h_max 11
_diffrn_reflns_limit_h_min -11
_diffrn_reflns_limit_k_max 18
_diffrn_reflns_limit_k_min -18
_diffrn_reflns_limit_l_max 22
_diffrn_reflns_limit_l_min -22
_diffrn_reflns_number 22878
_diffrn_reflns_point_group_measured_fraction_full 0.994
_diffrn_reflns_point_group_measured_fraction_max 0.994
_diffrn_reflns_theta_full 25.027
_diffrn_reflns_theta_max 25.027
_diffrn_reflns_theta_min 1.388
_exptl_absorpt_coefficient_mu 24.852
_exptl_absorpt_correction_T_max 0.0663
_exptl_absorpt_correction_T_min 0.0204
_exptl_absorpt_correction_type empirical
_exptl_absorpt_process_details
;
 Data were corrected for Lorentz polarization and absorption
 effects (empirical absorption corrections SADABS).
 R(int) = 0.1481 (selected reflections only, before parameter refinement)
 R(int) = 0.0634 (selected reflections only, after parameter refinement)
;
_exptl_crystal_colour black
_exptl_crystal_density_diffrn 3.418
_exptl_crystal_description plate
_exptl_crystal_F_000 2280
_exptl_crystal_size_max 0.140
_exptl_crystal_size_mid 0.120
_exptl_crystal_size_min 0.110
_refine_diff_density_max 3.461
_refine_diff_density_min -3.267
_refine_diff_density_rms 0.471
_refine_ls_extinction_coef .
_refine_ls_extinction_method none
_refine_ls_goodness_of_fit_ref 1.002
_refine_ls_hydrogen_treatment constr
_refine_ls_matrix_type full
_refine_ls_number_parameters 631
_refine_ls_number_reflns 8884
_refine_ls_number_restraints 229
_refine_ls_restrained_S_all 0.993
_refine_ls_R_factor_all 0.1331
_refine_ls_R_factor_gt 0.0630
_refine_ls_shift/su_max 0.001
_refine_ls_shift/su_mean 0.000
_refine_ls_structure_factor_coef Fsqd
_refine_ls_weighting_details 'w=1/[\s^2^(Fo^2^)+(0.0797P)^2^] where P=(Fo^2^+2Fc^2^)/3'
_refine_ls_weighting_scheme calc
_refine_ls_wR_factor_gt 0.1473
_refine_ls_wR_factor_ref 0.1727
_reflns_Friedel_coverage 0.000
_reflns_Friedel_fraction_full .
_reflns_Friedel_fraction_max .
_reflns_number_gt 5057
_reflns_number_total 8884
_reflns_threshold_expression 'I > 2\s(I)'
_cod_data_source_file 1.cif
_cod_data_source_block 1
_cod_original_cell_volume 2532.5(13)
_cod_database_code 1564137
_shelx_shelxl_version_number 2014/7
_shelx_space_group_comment
;
The symmetry employed for this shelxl refinement is uniquely defined
by the following loop, which should always be used as a source of
symmetry information in preference to the above space-group names.
They are only intended as comments.
;
_shelx_estimated_absorpt_t_min 0.129
_shelx_estimated_absorpt_t_max 0.171

loop_
_space_group_symop_operation_xyz
'x, y, z'
'-x, -y, -z'

loop_
_atom_site_label
_atom_site_type_symbol
_atom_site_fract_x
_atom_site_fract_y
_atom_site_fract_z
_atom_site_U_iso_or_equiv
_atom_site_adp_type
_atom_site_occupancy
_atom_site_site_symmetry_order
_atom_site_calc_flag
_atom_site_refinement_flags_posn
_atom_site_refinement_flags_adp
_atom_site_refinement_flags_occupancy
_atom_site_disorder_assembly
_atom_site_disorder_group
Pt1 Pt 1.25451(12) 0.20830(6) 0.22362(6) 0.0313(3) Uani 1 1 d . . . . .
Pt2 Pt 1.23613(12) 0.14929(7) 0.36192(6) 0.0343(3) Uani 1 1 d . . . . .
Pt3 Pt 1.18548(12) 0.32788(6) 0.33160(6) 0.0328(3) Uani 1 1 d . . . . .
Pt4 Pt 0.92212(13) 0.22360(7) 0.21110(6) 0.0391(3) Uani 1 1 d . . . . .
Pt5 Pt 0.92688(13) 0.11986(7) 0.33327(6) 0.0392(3) Uani 1 1 d . . . . .
Pt6 Pt 0.86206(14) 0.30095(7) 0.34153(7) 0.0416(3) Uani 1 1 d . . . . .
Pt7 Pt 0.60300(13) 0.11184(7) 0.32324(7) 0.0383(3) Uani 1 1 d . . . . .
Pt8 Pt 0.58640(12) 0.23831(7) 0.21550(6) 0.0361(3) Uani 1 1 d . . . . .
Pt9 Pt 0.53378(13) 0.28801(7) 0.35413(6) 0.0357(3) Uani 1 1 d . . . . .
C1 C 1.302(3) 0.1880(17) 0.1232(15) 0.033(6) Uani 1 1 d . U . . .
C2 C 1.299(3) 0.0763(17) 0.2620(15) 0.032(6) Uani 1 1 d . U . . .
C3 C 1.242(3) 0.0531(18) 0.4347(15) 0.036(7) Uani 1 1 d . U . . .
C4 C 1.177(3) 0.2536(19) 0.4333(17) 0.044(7) Uani 1 1 d . U . . .
C5 C 1.152(3) 0.4469(17) 0.3667(15) 0.035(6) Uani 1 1 d . U . . .
C6 C 1.207(3) 0.3596(17) 0.2210(15) 0.034(6) Uani 1 1 d . U . . .
C7 C 0.944(3) 0.2377(19) 0.1118(17) 0.044(7) Uani 1 1 d . U . . .
C8 C 0.982(3) 0.0827(16) 0.2267(15) 0.029(6) Uani 1 1 d . U . . .
C9 C 0.973(3) -0.002(2) 0.3752(17) 0.045(7) Uani 1 1 d . U . . .
C10 C 0.866(3) 0.2013(18) 0.4305(18) 0.042(7) Uani 1 1 d . U . . .
C11 C 0.819(4) 0.407(2) 0.397(2) 0.061(9) Uani 1 1 d . U . . .
C12 C 0.870(3) 0.3593(16) 0.2387(14) 0.031(6) Uani 1 1 d . U . . .
C13 C 0.638(3) -0.0163(17) 0.3558(16) 0.036(6) Uani 1 1 d . U . . .
C14 C 0.638(3) 0.1009(19) 0.2112(17) 0.046(7) Uani 1 1 d . U . . .
C15 C 0.591(3) 0.2718(16) 0.1209(15) 0.030(6) Uani 1 1 d . U . . .
C16 C 0.521(3) 0.3693(17) 0.2565(15) 0.033(6) Uani 1 1 d . U . . .
C17 C 0.475(3) 0.3761(17) 0.4275(15) 0.033(6) Uani 1 1 d . U . . .
C18 C 0.535(3) 0.1727(17) 0.4223(16) 0.034(6) Uani 1 1 d . U . . .
O1 O 1.330(2) 0.1835(13) 0.0582(11) 0.046(5) Uani 1 1 d . U . . .
O2 O 1.3319(19) 0.0014(11) 0.2492(9) 0.033(4) Uani 1 1 d . U . . .
O3 O 1.253(2) 0.0001(13) 0.4761(12) 0.050(5) Uani 1 1 d . U . . .
O4 O 1.160(2) 0.2730(13) 0.4942(12) 0.054(6) Uani 1 1 d . U . . .
O5 O 1.132(2) 0.5211(12) 0.3822(13) 0.059(6) Uani 1 1 d . U . . .
O6 O 1.208(2) 0.4096(10) 0.1764(11) 0.040(5) Uani 1 1 d . U . . .
O7 O 0.954(2) 0.2441(14) 0.0461(11) 0.049(5) Uani 1 1 d . U . . .
O8 O 1.014(2) 0.0185(12) 0.1912(10) 0.042(5) Uani 1 1 d . U . . .
O9 O 0.998(2) -0.0735(13) 0.3959(12) 0.059(6) Uani 1 1 d . U . . .
O10 O 0.847(2) 0.1950(12) 0.4894(12) 0.045(5) Uani 1 1 d . U . . .
O11 O 0.810(2) 0.4639(14) 0.4341(12) 0.064(6) Uani 1 1 d D U . . .
O12 O 0.8534(19) 0.4329(10) 0.2083(11) 0.039(5) Uani 1 1 d . U . . .
O13 O 0.658(2) -0.0866(14) 0.3697(12) 0.059(6) Uani 1 1 d . U . . .
O14 O 0.653(2) 0.0406(12) 0.1684(10) 0.041(5) Uani 1 1 d . U . . .
O15 O 0.585(2) 0.2973(13) 0.0589(11) 0.048(5) Uani 1 1 d . U . . .
O16 O 0.486(2) 0.4446(13) 0.2441(11) 0.046(5) Uani 1 1 d . U . . .
O17 O 0.442(2) 0.4239(12) 0.4704(11) 0.052(5) Uani 1 1 d . U . . .
O18 O 0.520(2) 0.1563(12) 0.4828(12) 0.044(5) Uani 1 1 d . U . . .
P1 P 0.7080(8) 0.7215(4) 0.1752(4) 0.0311(16) Uani 1 1 d . . . . .
C21 C 0.892(3) 0.7186(16) 0.1928(15) 0.034(7) Uani 1 1 d . . . . .
C22 C 0.994(3) 0.6337(15) 0.1969(15) 0.036(7) Uani 1 1 d . . . . .
H22 H 0.9661 0.5794 0.1886 0.043 Uiso 1 1 calc R U . . .
C23 C 1.134(3) 0.6284(17) 0.2126(14) 0.033(6) Uani 1 1 d . . . . .
H23 H 1.2052 0.5719 0.2120 0.039 Uiso 1 1 calc R U . . .
C24 C 1.165(3) 0.7049(16) 0.2286(16) 0.038(7) Uani 1 1 d . . . . .
H24 H 1.2545 0.7008 0.2476 0.045 Uiso 1 1 calc R U . . .
C25 C 1.074(3) 0.7907(17) 0.2192(17) 0.044(8) Uani 1 1 d . . . . .
H25 H 1.1096 0.8437 0.2229 0.053 Uiso 1 1 calc R U . . .
C26 C 0.929(3) 0.7991(16) 0.2042(15) 0.034(7) Uani 1 1 d . . . . .
H26 H 0.8613 0.8566 0.2021 0.041 Uiso 1 1 calc R U . . .
C27 C 0.712(3) 0.6335(17) 0.1145(13) 0.031(6) Uani 1 1 d . . . . .
C28 C 0.824(3) 0.6260(16) 0.0513(15) 0.035(7) Uani 1 1 d . . . . .
H28 H 0.8958 0.6615 0.0463 0.042 Uiso 1 1 calc R U . . .
C29 C 0.826(4) 0.565(2) -0.0024(15) 0.058(10) Uani 1 1 d . . . . .
H29 H 0.8976 0.5615 -0.0451 0.069 Uiso 1 1 calc R U . . .
C30 C 0.729(3) 0.5128(19) 0.0045(16) 0.043(7) Uani 1 1 d . U . . .
H30 H 0.7326 0.4709 -0.0320 0.052 Uiso 1 1 calc R U . . .
C31 C 0.623(3) 0.521(2) 0.0675(16) 0.052(9) Uani 1 1 d . . . . .
H31 H 0.5572 0.4823 0.0746 0.062 Uiso 1 1 calc R U . . .
C32 C 0.612(3) 0.5841(14) 0.1186(16) 0.034(7) Uani 1 1 d . . . . .
H32 H 0.5320 0.5927 0.1578 0.040 Uiso 1 1 calc R U . . .
C33 C 0.593(3) 0.7044(17) 0.2596(15) 0.036(7) Uani 1 1 d . . . . .
C34 C 0.491(3) 0.7838(17) 0.2907(15) 0.040(7) Uani 1 1 d . . . . .
H34 H 0.4818 0.8418 0.2668 0.048 Uiso 1 1 calc R U . . .
C35 C 0.403(4) 0.7725(19) 0.3579(17) 0.051(8) Uani 1 1 d . . . . .
H35 H 0.3414 0.8248 0.3821 0.061 Uiso 1 1 calc R U . . .
C36 C 0.406(3) 0.6865(18) 0.3899(17) 0.050(8) Uani 1 1 d . . . . .
H36 H 0.3404 0.6798 0.4334 0.060 Uiso 1 1 calc R U . . .
C37 C 0.505(4) 0.610(2) 0.3573(16) 0.058(9) Uani 1 1 d . . . . .
H37 H 0.5081 0.5514 0.3785 0.070 Uiso 1 1 calc R U . . .
C38 C 0.602(3) 0.6220(18) 0.2919(15) 0.043(7) Uani 1 1 d . . . . .
H38 H 0.6743 0.5708 0.2711 0.051 Uiso 1 1 calc R U . . .
C39 C 0.631(2) 0.8271(15) 0.1308(12) 0.021(5) Uani 1 1 d . . . . .
H39A H 0.6182 0.8780 0.1641 0.025 Uiso 1 1 calc R U . . .
H39B H 0.7002 0.8371 0.0867 0.025 Uiso 1 1 calc R U . . .
C40 C 0.477(3) 0.8267(18) 0.1085(18) 0.051(8) Uani 1 1 d . . . . .
H40A H 0.4904 0.7771 0.0739 0.061 Uiso 1 1 calc R U . . .
H40B H 0.4088 0.8147 0.1524 0.061 Uiso 1 1 calc R U . . .
C41 C 0.411(3) 0.9163(14) 0.0737(12) 0.022(5) Uani 1 1 d . . . . .
H41A H 0.4859 0.9313 0.0343 0.027 Uiso 1 1 calc R U . . .
H41B H 0.3884 0.9640 0.1107 0.027 Uiso 1 1 calc R U . . .
C42 C 0.269(3) 0.9203(16) 0.0414(15) 0.035(7) Uani 1 1 d . . . . .
H42A H 0.2940 0.8754 0.0021 0.042 Uiso 1 1 calc R U . . .
H42B H 0.1974 0.9003 0.0800 0.042 Uiso 1 1 calc R U . . .
C43 C 0.194(3) 1.0088(15) 0.0114(17) 0.042(8) Uani 1 1 d . . . . .
H43A H 0.1598 1.0522 0.0519 0.050 Uiso 1 1 calc R U . . .
H43B H 0.2686 1.0320 -0.0236 0.050 Uiso 1 1 calc R U . . .
C44 C 0.068(3) 1.0093(17) -0.0258(14) 0.030(6) Uani 1 1 d . U . . .
H44A H 0.0988 0.9624 -0.0638 0.036 Uiso 1 1 calc R U . . .
H44B H 0.0380 1.0693 -0.0505 0.036 Uiso 1 1 calc R U . . .

loop_
_atom_site_aniso_label
_atom_site_aniso_U_11
_atom_site_aniso_U_22
_atom_site_aniso_U_33
_atom_site_aniso_U_23
_atom_site_aniso_U_13
_atom_site_aniso_U_12
Pt1 0.0379(7) 0.0243(5) 0.0322(6) -0.0009(4) -0.0069(5) -0.0070(4)
Pt2 0.0409(7) 0.0290(5) 0.0349(7) 0.0006(5) -0.0068(5) -0.0111(5)
Pt3 0.0374(7) 0.0245(5) 0.0373(7) -0.0024(4) -0.0057(5) -0.0081(4)
Pt4 0.0572(8) 0.0255(5) 0.0328(7) 0.0012(4) -0.0058(6) -0.0079(5)
Pt5 0.0537(8) 0.0284(6) 0.0316(7) 0.0010(5) -0.0041(5) -0.0041(5)
Pt6 0.0524(8) 0.0270(6) 0.0426(7) -0.0080(5) -0.0060(6) -0.0027(5)
Pt7 0.0473(7) 0.0240(5) 0.0456(7) -0.0017(5) -0.0176(6) -0.0053(5)
Pt8 0.0436(7) 0.0277(5) 0.0362(7) -0.0056(5) -0.0110(5) -0.0025(5)
Pt9 0.0483(7) 0.0240(5) 0.0362(7) -0.0023(4) -0.0124(5) -0.0071(5)
C1 0.032(10) 0.034(9) 0.033(10) -0.008(8) -0.006(8) -0.006(8)
C2 0.035(10) 0.032(9) 0.034(10) 0.011(8) -0.016(8) -0.013(8)
C3 0.041(10) 0.034(9) 0.033(10) 0.003(8) -0.011(8) -0.006(8)
C4 0.045(11) 0.046(10) 0.038(11) 0.000(8) -0.009(8) -0.004(8)
C5 0.041(10) 0.030(9) 0.040(10) -0.008(8) -0.014(8) -0.013(8)
C6 0.035(10) 0.026(9) 0.030(10) -0.001(8) -0.002(8) 0.014(7)
C7 0.043(11) 0.047(10) 0.048(11) -0.010(8) -0.013(8) -0.015(8)
C8 0.025(9) 0.027(9) 0.043(10) -0.002(8) -0.018(8) -0.011(7)
C9 0.038(11) 0.051(11) 0.045(11) 0.002(9) -0.003(8) -0.010(8)
C10 0.043(11) 0.038(10) 0.045(11) 0.006(8) -0.007(9) -0.013(8)
C11 0.061(12) 0.059(12) 0.064(12) -0.011(9) -0.013(9) -0.010(9)
C12 0.036(10) 0.026(9) 0.029(10) 0.004(8) -0.009(8) -0.002(7)
C13 0.039(10) 0.026(9) 0.047(11) -0.004(8) -0.017(8) -0.009(8)
C14 0.038(11) 0.043(10) 0.051(11) -0.002(8) -0.003(8) 0.000(8)
C15 0.026(9) 0.029(9) 0.037(10) -0.003(8) -0.002(8) -0.012(7)
C16 0.036(10) 0.025(9) 0.042(10) 0.006(8) 0.000(8) -0.018(8)
C17 0.041(10) 0.033(9) 0.029(10) -0.009(8) -0.013(8) -0.012(8)
C18 0.035(10) 0.035(9) 0.034(10) -0.002(8) -0.011(8) -0.010(8)
O1 0.046(11) 0.063(11) 0.036(11) 0.000(9) -0.008(9) -0.023(9)
O2 0.047(10) 0.030(9) 0.023(9) 0.004(7) -0.022(8) -0.004(8)
O3 0.044(11) 0.041(10) 0.056(12) 0.002(9) 0.004(9) -0.002(8)
O4 0.054(12) 0.051(11) 0.056(12) 0.005(10) -0.004(10) -0.016(9)
O5 0.063(12) 0.026(9) 0.086(14) -0.015(9) -0.001(11) -0.013(9)
O6 0.049(11) 0.015(8) 0.053(11) 0.007(8) -0.016(9) -0.002(7)
O7 0.045(11) 0.067(12) 0.038(11) 0.006(9) -0.013(9) -0.014(9)
O8 0.048(11) 0.033(9) 0.040(11) -0.005(8) -0.002(9) -0.005(8)
O9 0.067(12) 0.035(10) 0.067(13) 0.019(9) -0.009(10) -0.004(9)
O10 0.047(11) 0.041(10) 0.054(12) 0.002(9) -0.014(9) -0.018(8)
O11 0.054(12) 0.064(12) 0.071(13) -0.025(11) 0.001(10) -0.009(10)
O12 0.040(10) 0.007(7) 0.073(12) 0.003(8) -0.018(9) -0.003(7)
O13 0.061(12) 0.048(11) 0.065(13) 0.010(10) -0.013(10) -0.010(10)
O14 0.042(10) 0.043(10) 0.037(10) -0.015(8) 0.004(8) -0.011(8)
O15 0.043(11) 0.058(11) 0.039(11) 0.016(9) -0.004(9) -0.013(9)
O16 0.045(11) 0.044(10) 0.050(11) 0.000(9) -0.004(9) -0.018(9)
O17 0.049(12) 0.049(11) 0.061(13) -0.005(10) -0.008(10) -0.018(9)
O18 0.033(10) 0.042(10) 0.058(12) 0.001(9) -0.009(9) -0.008(8)
P1 0.030(4) 0.024(3) 0.040(4) 0.002(3) -0.012(3) -0.003(3)
C21 0.017(14) 0.031(14) 0.043(17) -0.009(12) -0.002(12) 0.015(11)
C22 0.041(17) 0.010(11) 0.06(2) 0.016(12) -0.027(15) -0.010(11)
C23 0.034(17) 0.032(15) 0.031(16) 0.009(12) -0.004(13) -0.007(12)
C24 0.030(16) 0.026(14) 0.06(2) 0.004(13) -0.028(14) -0.005(12)
C25 0.033(17) 0.024(14) 0.08(2) 0.013(14) -0.017(16) -0.021(12)
C26 0.040(17) 0.020(13) 0.044(18) 0.017(12) -0.013(14) -0.011(11)
C27 0.030(15) 0.046(16) 0.012(13) 0.017(11) 0.001(11) -0.005(12)
C28 0.039(17) 0.024(13) 0.048(18) -0.003(12) -0.022(14) -0.011(12)
C29 0.08(2) 0.07(2) 0.010(14) 0.000(14) -0.003(15) 0.013(18)
C30 0.045(11) 0.044(10) 0.036(10) -0.009(8) -0.016(8) 0.005(8)
C31 0.07(2) 0.050(19) 0.040(19) 0.009(15) 0.000(17) -0.030(17)
C32 0.027(15) 0.014(12) 0.06(2) -0.012(12) -0.012(14) -0.008(10)
C33 0.019(14) 0.038(15) 0.038(17) -0.013(13) 0.002(12) 0.014(11)
C34 0.07(2) 0.029(14) 0.029(16) 0.012(12) -0.029(15) -0.011(14)
C35 0.06(2) 0.036(16) 0.05(2) -0.014(15) -0.023(17) 0.001(15)
C36 0.049(19) 0.033(16) 0.05(2) -0.003(14) 0.014(16) 0.005(14)
C37 0.08(2) 0.046(18) 0.039(19) 0.029(15) -0.011(17) 0.004(17)
C38 0.07(2) 0.032(15) 0.037(18) 0.011(13) -0.007(15) -0.026(14)
C39 0.024(14) 0.033(13) 0.013(12) 0.014(10) -0.010(10) -0.020(11)
C40 0.043(19) 0.034(16) 0.07(2) 0.006(15) -0.011(17) -0.006(14)
C41 0.035(15) 0.025(12) 0.012(12) -0.005(10) -0.004(11) -0.015(11)
C42 0.025(15) 0.027(14) 0.052(19) -0.011(12) -0.006(13) 0.000(11)
C43 0.024(16) 0.018(13) 0.08(2) 0.024(13) -0.009(15) -0.007(11)
C44 0.029(10) 0.033(9) 0.034(10) 0.000(8) -0.009(8) -0.018(8)

loop_
_atom_type_symbol
_atom_type_description
_atom_type_scat_dispersion_real
_atom_type_scat_dispersion_imag
_atom_type_scat_source
C C 0.0033 0.0016 'International Tables Vol C Tables 4.2.6.8 and 6.1.1.4'
H H 0.0000 0.0000 'International Tables Vol C Tables 4.2.6.8 and 6.1.1.4'
O O 0.0106 0.0060 'International Tables Vol C Tables 4.2.6.8 and 6.1.1.4'
P P 0.1023 0.0942 'International Tables Vol C Tables 4.2.6.8 and 6.1.1.4'
Pt Pt -1.7033 8.3905 'International Tables Vol C Tables 4.2.6.8 and 6.1.1.4'

loop_
_geom_angle_atom_site_label_1
_geom_angle_atom_site_label_2
_geom_angle_atom_site_label_3
_geom_angle
_geom_angle_site_symmetry_1
_geom_angle_site_symmetry_3
C1 Pt1 C2 99.6(11) . .
C1 Pt1 C6 99.1(10) . .
C2 Pt1 C6 160.7(10) . .
C1 Pt1 Pt2 151.7(8) . .
C2 Pt1 Pt2 52.2(8) . .
C6 Pt1 Pt2 108.9(7) . .
C1 Pt1 Pt3 147.9(8) . .
C2 Pt1 Pt3 112.1(8) . .
C6 Pt1 Pt3 48.9(7) . .
Pt2 Pt1 Pt3 59.98(4) . .
C1 Pt1 Pt4 88.7(8) . .
C2 Pt1 Pt4 96.5(7) . .
C6 Pt1 Pt4 88.6(7) . .
Pt2 Pt1 Pt4 95.71(4) . .
Pt3 Pt1 Pt4 92.86(4) . .
C3 Pt2 C4 96.1(12) . .
C3 Pt2 C2 102.7(10) . .
C4 Pt2 C2 161.2(11) . .
C3 Pt2 Pt1 151.5(8) . .
C4 Pt2 Pt1 112.3(8) . .
C2 Pt2 Pt1 49.0(6) . .
C3 Pt2 Pt3 148.1(8) . .
C4 Pt2 Pt3 52.0(8) . .
C2 Pt2 Pt3 109.3(6) . .
Pt1 Pt2 Pt3 60.35(4) . .
C3 Pt2 Pt5 88.3(8) . .
C4 Pt2 Pt5 103.5(8) . .
C2 Pt2 Pt5 78.3(7) . .
Pt1 Pt2 Pt5 82.94(4) . .
Pt3 Pt2 Pt5 97.82(4) . .
C5 Pt3 C6 98.4(11) . .
C5 Pt3 C4 99.3(11) . .
C6 Pt3 C4 162.3(11) . .
C5 Pt3 Pt2 147.6(8) . .
C6 Pt3 Pt2 113.7(7) . .
C4 Pt3 Pt2 48.6(8) . .
C5 Pt3 Pt1 152.1(8) . .
C6 Pt3 Pt1 54.0(7) . .
C4 Pt3 Pt1 108.3(8) . .
Pt2 Pt3 Pt1 59.67(4) . .
C5 Pt3 Pt6 102.6(8) . .
C6 Pt3 Pt6 94.5(8) . .
C4 Pt3 Pt6 82.3(8) . .
Pt2 Pt3 Pt6 80.32(4) . .
Pt1 Pt3 Pt6 85.21(4) . .
C7 Pt4 C12 99.0(11) . .
C7 Pt4 C8 103.1(11) . .
C12 Pt4 C8 157.4(10) . .
C7 Pt4 Pt6 148.4(9) . .
C12 Pt4 Pt6 49.3(7) . .
C8 Pt4 Pt6 108.4(7) . .
C7 Pt4 Pt5 151.9(9) . .
C12 Pt4 Pt5 109.1(7) . .
C8 Pt4 Pt5 48.8(7) . .
Pt6 Pt4 Pt5 59.78(5) . .
C7 Pt4 Pt8 89.8(9) . .
C12 Pt4 Pt8 88.3(7) . .
C8 Pt4 Pt8 96.3(7) . .
Pt6 Pt4 Pt8 89.24(5) . .
Pt5 Pt4 Pt8 91.53(5) . .
C7 Pt4 Pt1 95.8(9) . .
C12 Pt4 Pt1 90.3(7) . .
C8 Pt4 Pt1 83.0(6) . .
Pt6 Pt4 Pt1 85.66(5) . .
Pt5 Pt4 Pt1 83.71(5) . .
Pt8 Pt4 Pt1 174.30(5) . .
C9 Pt5 C8 96.6(11) . .
C9 Pt5 C10 101.2(12) . .
C8 Pt5 C10 161.9(10) . .
C9 Pt5 Pt6 152.8(9) . .
C8 Pt5 Pt6 110.0(7) . .
C10 Pt5 Pt6 52.0(7) . .
C9 Pt5 Pt4 146.7(9) . .
C8 Pt5 Pt4 50.2(7) . .
C10 Pt5 Pt4 111.9(7) . .
Pt6 Pt5 Pt4 60.00(4) . .
C9 Pt5 Pt7 92.6(9) . .
C8 Pt5 Pt7 87.9(7) . .
C10 Pt5 Pt7 94.6(8) . .
Pt6 Pt5 Pt7 94.24(5) . .
Pt4 Pt5 Pt7 87.84(5) . .
C9 Pt5 Pt2 90.3(9) . .
C8 Pt5 Pt2 99.7(7) . .
C10 Pt5 Pt2 77.0(8) . .
Pt6 Pt5 Pt2 79.66(4) . .
Pt4 Pt5 Pt2 94.07(5) . .
Pt7 Pt5 Pt2 171.54(5) . .
C11 Pt6 C12 99.5(13) . .
C11 Pt6 C10 98.4(14) . .
C12 Pt6 C10 162.0(11) . .
C11 Pt6 Pt5 150.3(11) . .
C12 Pt6 Pt5 110.0(7) . .
C10 Pt6 Pt5 52.1(8) . .
C11 Pt6 Pt4 149.3(11) . .
C12 Pt6 Pt4 49.8(7) . .
C10 Pt6 Pt4 112.3(8) . .
Pt5 Pt6 Pt4 60.22(4) . .
C11 Pt6 Pt9 95.3(10) . .
C12 Pt6 Pt9 94.7(7) . .
C10 Pt6 Pt9 82.9(8) . .
Pt5 Pt6 Pt9 85.04(4) . .
Pt4 Pt6 Pt9 89.92(5) . .
C11 Pt6 Pt3 81.0(10) . .
C12 Pt6 Pt3 84.6(7) . .
C10 Pt6 Pt3 98.9(8) . .
Pt5 Pt6 Pt3 98.75(5) . .
Pt4 Pt6 Pt3 92.56(5) . .
Pt9 Pt6 Pt3 176.15(4) . .
C13 Pt7 C18 99.4(11) . .
C13 Pt7 C14 101.9(11) . .
C18 Pt7 C14 158.1(11) . .
C13 Pt7 Pt9 150.0(8) . .
C18 Pt7 Pt9 50.7(7) . .
C14 Pt7 Pt9 108.1(8) . .
C13 Pt7 Pt8 150.2(8) . .
C18 Pt7 Pt8 110.2(7) . .
C14 Pt7 Pt8 48.3(8) . .
Pt9 Pt7 Pt8 59.80(4) . .
C13 Pt7 Pt5 92.5(8) . .
C18 Pt7 Pt5 89.3(7) . .
C14 Pt7 Pt5 95.0(8) . .
Pt9 Pt7 Pt5 85.10(4) . .
Pt8 Pt7 Pt5 91.20(5) . .
C15 Pt8 C14 102.2(12) . .
C15 Pt8 C16 96.6(11) . .
C14 Pt8 C16 161.0(11) . .
C15 Pt8 Pt9 148.2(8) . .
C14 Pt8 Pt9 109.5(9) . .
C16 Pt8 Pt9 51.6(7) . .
C15 Pt8 Pt7 151.9(8) . .
C14 Pt8 Pt7 49.7(9) . .
C16 Pt8 Pt7 111.3(7) . .
Pt9 Pt8 Pt7 59.77(4) . .
C15 Pt8 Pt4 93.2(8) . .
C14 Pt8 Pt4 87.0(8) . .
C16 Pt8 Pt4 94.5(7) . .
Pt9 Pt8 Pt4 90.40(4) . .
Pt7 Pt8 Pt4 88.15(4) . .
C17 Pt9 C18 97.6(11) . .
C17 Pt9 C16 102.6(11) . .
C18 Pt9 C16 157.9(10) . .
C17 Pt9 Pt7 146.8(8) . .
C18 Pt9 Pt7 49.2(8) . .
C16 Pt9 Pt7 110.3(7) . .
C17 Pt9 Pt8 152.6(8) . .
C18 Pt9 Pt8 109.3(8) . .
C16 Pt9 Pt8 50.0(7) . .
Pt7 Pt9 Pt8 60.43(4) . .
C17 Pt9 Pt6 90.8(8) . .
C18 Pt9 Pt6 101.0(7) . .
C16 Pt9 Pt6 87.6(7) . .
Pt7 Pt9 Pt6 94.40(5) . .
Pt8 Pt9 Pt6 89.16(5) . .
O1 C1 Pt1 174(2) . .
O2 C2 Pt1 148(2) . .
O2 C2 Pt2 133(2) . .
Pt1 C2 Pt2 78.8(9) . .
O3 C3 Pt2 176(3) . .
O4 C4 Pt2 145(2) . .
O4 C4 Pt3 135(2) . .
Pt2 C4 Pt3 79.4(11) . .
O5 C5 Pt3 174(3) . .
O6 C6 Pt3 150(2) . .
O6 C6 Pt1 132(2) . .
Pt3 C6 Pt1 77.1(9) . .
O7 C7 Pt4 177(2) . .
O8 C8 Pt5 141(2) . .
O8 C8 Pt4 138(2) . .
Pt5 C8 Pt4 81.0(9) . .
O9 C9 Pt5 176(3) . .
O10 C10 Pt6 142(2) . .
O10 C10 Pt5 142(2) . .
Pt6 C10 Pt5 76.0(11) . .
O11 C11 Pt6 171(3) . .
O12 C12 Pt6 141(2) . .
O12 C12 Pt4 138(2) . .
Pt6 C12 Pt4 80.9(9) . .
O13 C13 Pt7 176(3) . .
O14 C14 Pt8 141(2) . .
O14 C14 Pt7 136(2) . .
Pt8 C14 Pt7 81.9(11) . .
O15 C15 Pt8 176(2) . .
O16 C16 Pt8 147(2) . .
O16 C16 Pt9 135(2) . .
Pt8 C16 Pt9 78.4(9) . .
O17 C17 Pt9 178(3) . .
O18 C18 Pt7 142(2) . .
O18 C18 Pt9 138(2) . .
Pt7 C18 Pt9 80.1(10) . .
C27 P1 C39 106.1(11) . .
C27 P1 C33 108.4(12) . .
C39 P1 C33 111.3(11) . .
C27 P1 C21 110.9(11) . .
C39 P1 C21 110.8(11) . .
C33 P1 C21 109.4(12) . .
C26 C21 C22 121(2) . .
C26 C21 P1 119.7(19) . .
C22 C21 P1 119(2) . .
C23 C22 C21 121(2) . .
C23 C22 H22 119.6 . .
C21 C22 H22 119.6 . .
C24 C23 C22 118(2) . .
C24 C23 H23 121.1 . .
C22 C23 H23 121.1 . .
C23 C24 C25 123(3) . .
C23 C24 H24 118.3 . .
C25 C24 H24 118.3 . .
C24 C25 C26 120(2) . .
C24 C25 H25 120.1 . .
C26 C25 H25 120.1 . .
C21 C26 C25 116(2) . .
C21 C26 H26 121.9 . .
C25 C26 H26 121.9 . .
C32 C27 C28 119(3) . .
C32 C27 P1 126(2) . .
C28 C27 P1 114.6(19) . .
C29 C28 C27 118(3) . .
C29 C28 H28 120.8 . .
C27 C28 H28 120.8 . .
C30 C29 C28 122(3) . .
C30 C29 H29 119.1 . .
C28 C29 H29 119.1 . .
C29 C30 C31 118(3) . .
C29 C30 H30 121.1 . .
C31 C30 H30 121.1 . .
C32 C31 C30 122(3) . .
C32 C31 H31 119.0 . .
C30 C31 H31 119.0 . .
C27 C32 C31 121(3) . .
C27 C32 H32 119.6 . .
C31 C32 H32 119.6 . .
C38 C33 C34 121(3) . .
C38 C33 P1 122(2) . .
C34 C33 P1 116(2) . .
C35 C34 C33 117(2) . .
C35 C34 H34 121.3 . .
C33 C34 H34 121.3 . .
C36 C35 C34 122(3) . .
C36 C35 H35 119.2 . .
C34 C35 H35 119.2 . .
C37 C36 C35 119(3) . .
C37 C36 H36 120.4 . .
C35 C36 H36 120.4 . .
C36 C37 C38 120(3) . .
C36 C37 H37 120.2 . .
C38 C37 H37 120.2 . .
C33 C38 C37 121(3) . .
C33 C38 H38 119.7 . .
C37 C38 H38 119.7 . .
C40 C39 P1 111.2(15) . .
C40 C39 H39A 109.4 . .
P1 C39 H39A 109.4 . .
C40 C39 H39B 109.4 . .
P1 C39 H39B 109.4 . .
H39A C39 H39B 108.0 . .
C41 C40 C39 111(2) . .
C41 C40 H40A 109.4 . .
C39 C40 H40A 109.4 . .
C41 C40 H40B 109.4 . .
C39 C40 H40B 109.4 . .
H40A C40 H40B 108.0 . .
C40 C41 C42 115.7(19) . .
C40 C41 H41A 108.3 . .
C42 C41 H41A 108.3 . .
C40 C41 H41B 108.3 . .
C42 C41 H41B 108.3 . .
H41A C41 H41B 107.4 . .
C43 C42 C41 118(2) . .
C43 C42 H42A 107.9 . .
C41 C42 H42A 107.9 . .
C43 C42 H42B 107.9 . .
C41 C42 H42B 107.9 . .
H42A C42 H42B 107.2 . .
C44 C43 C42 117(2) . .
C44 C43 H43A 108.1 . .
C42 C43 H43A 108.1 . .
C44 C43 H43B 108.1 . .
C42 C43 H43B 108.1 . .
H43A C43 H43B 107.3 . .
C43 C44 C44 114(3) . 2_575
C43 C44 H44A 108.8 . .
C44 C44 H44A 108.8 2_575 .
C43 C44 H44B 108.8 . .
C44 C44 H44B 108.8 2_575 .
H44A C44 H44B 107.7 . .

loop_
_geom_bond_atom_site_label_1
_geom_bond_atom_site_label_2
_geom_bond_distance
_geom_bond_site_symmetry_2
Pt1 C1 1.87(3) .
Pt1 C2 2.05(2) .
Pt1 C6 2.22(3) .
Pt1 Pt2 2.6599(17) .
Pt1 Pt3 2.6780(15) .
Pt1 Pt4 3.1270(18) .
Pt2 C3 1.92(3) .
Pt2 C4 2.04(3) .
Pt2 C2 2.14(3) .
Pt2 Pt3 2.6682(16) .
Pt2 Pt5 3.1819(19) .
Pt3 C5 1.89(2) .
Pt3 C6 2.07(3) .
Pt3 C4 2.14(3) .
Pt3 Pt6 3.1452(19) .
Pt4 C7 1.83(3) .
Pt4 C12 2.07(2) .
Pt4 C8 2.08(2) .
Pt4 Pt6 2.6727(17) .
Pt4 Pt5 2.6787(16) .
Pt4 Pt8 3.1025(19) .
Pt5 C9 1.93(3) .
Pt5 C8 2.04(3) .
Pt5 C10 2.17(3) .
Pt5 Pt6 2.6667(16) .
Pt5 Pt7 3.1174(19) .
Pt6 C11 1.89(3) .
Pt6 C12 2.05(3) .
Pt6 C10 2.17(3) .
Pt6 Pt9 3.1156(19) .
Pt7 C13 1.96(3) .
Pt7 C18 2.05(3) .
Pt7 C14 2.06(3) .
Pt7 Pt9 2.6611(16) .
Pt7 Pt8 2.6786(16) .
Pt8 C15 1.80(3) .
Pt8 C14 2.02(3) .
Pt8 C16 2.08(3) .
Pt8 Pt9 2.6618(17) .
Pt9 C17 1.89(3) .
Pt9 C18 2.09(3) .
Pt9 C16 2.13(3) .
C1 O1 1.20(3) .
C2 O2 1.13(3) .
C3 O3 1.08(3) .
C4 O4 1.16(3) .
C5 O5 1.14(3) .
C6 O6 1.09(3) .
C7 O7 1.21(3) .
C8 O8 1.16(3) .
C9 O9 1.11(3) .
C10 O10 1.08(3) .
C11 O11 1.11(4) .
C12 O12 1.20(3) .
C13 O13 1.06(3) .
C14 O14 1.21(3) .
C15 O15 1.20(3) .
C16 O16 1.13(3) .
C17 O17 1.07(3) .
C18 O18 1.13(3) .
P1 C27 1.79(3) .
P1 C39 1.80(2) .
P1 C33 1.80(3) .
P1 C21 1.80(3) .
C21 C26 1.38(3) .
C21 C22 1.41(3) .
C22 C23 1.37(3) .
C22 H22 0.9500 .
C23 C24 1.32(3) .
C23 H23 0.9500 .
C24 C25 1.39(3) .
C24 H24 0.9500 .
C25 C26 1.41(4) .
C25 H25 0.9500 .
C26 H26 0.9500 .
C27 C32 1.33(3) .
C27 C28 1.44(3) .
C28 C29 1.39(4) .
C28 H28 0.9500 .
C29 C30 1.33(4) .
C29 H29 0.9500 .
C30 C31 1.40(4) .
C30 H30 0.9500 .
C31 C32 1.36(4) .
C31 H31 0.9500 .
C32 H32 0.9500 .
C33 C38 1.34(3) .
C33 C34 1.43(3) .
C34 C35 1.40(4) .
C34 H34 0.9500 .
C35 C36 1.39(4) .
C35 H35 0.9500 .
C36 C37 1.39(4) .
C36 H36 0.9500 .
C37 C38 1.43(4) .
C37 H37 0.9500 .
C38 H38 0.9500 .
C39 C40 1.57(4) .
C39 H39A 0.9900 .
C39 H39B 0.9900 .
C40 C41 1.50(3) .
C40 H40A 0.9900 .
C40 H40B 0.9900 .
C41 C42 1.53(3) .
C41 H41A 0.9900 .
C41 H41B 0.9900 .
C42 C43 1.47(3) .
C42 H42A 0.9900 .
C42 H42B 0.9900 .
C43 C44 1.47(4) .
C43 H43A 0.9900 .
C43 H43B 0.9900 .
C44 C44 1.54(5) 2_575
C44 H44A 0.9900 .
C44 H44B 0.9900 .

loop_
_geom_torsion_atom_site_label_1
_geom_torsion_atom_site_label_2
_geom_torsion_atom_site_label_3
_geom_torsion_atom_site_label_4
_geom_torsion
_geom_torsion_site_symmetry_1
_geom_torsion_site_symmetry_2
_geom_torsion_site_symmetry_3
_geom_torsion_site_symmetry_4
C27 P1 C21 C26 147(2) . . . .
C39 P1 C21 C26 29(3) . . . .
C33 P1 C21 C26 -94(2) . . . .
C27 P1 C21 C22 -35(3) . . . .
C39 P1 C21 C22 -153(2) . . . .
C33 P1 C21 C22 84(2) . . . .
C26 C21 C22 C23 0(4) . . . .
P1 C21 C22 C23 -178(2) . . . .
C21 C22 C23 C24 4(4) . . . .
C22 C23 C24 C25 -10(4) . . . .
C23 C24 C25 C26 12(5) . . . .
C22 C21 C26 C25 1(4) . . . .
P1 C21 C26 C25 179(2) . . . .
C24 C25 C26 C21 -6(4) . . . .
C39 P1 C27 C32 -98(2) . . . .
C33 P1 C27 C32 22(3) . . . .
C21 P1 C27 C32 142(2) . . . .
C39 P1 C27 C28 74(2) . . . .
C33 P1 C27 C28 -166.8(18) . . . .
C21 P1 C27 C28 -47(2) . . . .
C32 C27 C28 C29 -1(4) . . . .
P1 C27 C28 C29 -174(2) . . . .
C27 C28 C29 C30 -2(4) . . . .
C28 C29 C30 C31 1(4) . . . .
C29 C30 C31 C32 3(4) . . . .
C28 C27 C32 C31 6(4) . . . .
P1 C27 C32 C31 177(2) . . . .
C30 C31 C32 C27 -7(5) . . . .
C27 P1 C33 C38 44(3) . . . .
C39 P1 C33 C38 161(2) . . . .
C21 P1 C33 C38 -77(3) . . . .
C27 P1 C33 C34 -136(2) . . . .
C39 P1 C33 C34 -19(3) . . . .
C21 P1 C33 C34 103(2) . . . .
C38 C33 C34 C35 2(4) . . . .
P1 C33 C34 C35 -178(2) . . . .
C33 C34 C35 C36 -6(4) . . . .
C34 C35 C36 C37 5(5) . . . .
C35 C36 C37 C38 0(5) . . . .
C34 C33 C38 C37 3(4) . . . .
P1 C33 C38 C37 -177(2) . . . .
C36 C37 C38 C33 -4(5) . . . .
C27 P1 C39 C40 54(2) . . . .
C33 P1 C39 C40 -64(2) . . . .
C21 P1 C39 C40 174.6(18) . . . .
P1 C39 C40 C41 178.1(18) . . . .
C39 C40 C41 C42 173(2) . . . .
C40 C41 C42 C43 176(2) . . . .
C41 C42 C43 C44 174(2) . . . .
C42 C43 C44 C44 68(4) . . . 2_575
